data_4068953
loop_
_publ_author_name
'Chen, Fapu'
'Kapon, Moshe'
'Woollins, J. Derek'
'Eisen, Moris S.'

_publ_section_title
;
 Bis(imidodithiodiphosphinato) Titanium and Zirconium Complexes:
 Synthesis, Characterization, and Their Catalytic Activity in the
 Polymerization of \a-Olefins
;
_journal_issue 8
_journal_name_full Organometallics
_journal_page_first 2391
_journal_paper_doi 10.1021/om801176a
_journal_volume 28
_journal_year 2009
_chemical_formula_moiety 'C50 H45 N3 P4 S4 Ti'
_chemical_formula_sum 'C50 H45 N3 P4 S4 Ti'
_chemical_formula_weight 987.91
_chemical_name_systematic
; 
 ? 
;
_space_group_IT_number 2
_symmetry_cell_setting triclinic
_symmetry_space_group_name_Hall '-P 1'
_symmetry_space_group_name_H-M 'P -1'
_atom_sites_solution_hydrogens geom
_atom_sites_solution_primary direct
_atom_sites_solution_secondary difmap
_audit_creation_method SHELXL-97
_cell_angle_alpha 78.620(10)
_cell_angle_beta 68.630(8)
_cell_angle_gamma 82.190(7)
_cell_formula_units_Z 2
_cell_length_a 11.906(2)
_cell_length_b 13.980(2)
_cell_length_c 16.088(2)
_cell_measurement_reflns_used 23008
_cell_measurement_temperature 230.0(1)
_cell_measurement_theta_max 27.485
_cell_measurement_theta_min 1.018
_cell_volume 2438.6(6)
_computing_cell_refinement 'HKL Scalepack (Otwinowski & Minor 1997)'
_computing_data_collection 'Nonius (1997), KappaCCD Collect Program'
_computing_data_reduction
;
HKL Denzo and Scalepack (Otwinowski & Minor 1997)
;
_computing_molecular_graphics
;
Molecular Structure Corporation (1999). 
ORTEP. TEXRAY Structure Analysis Package. 
MSC, 3200 Research Forest Drive, The 
Woodlands,TX 77381, USA.
;
_computing_publication_material 'SHELXL-97 (Sheldrick, 1997)'
_computing_structure_refinement 'SHELXL-97 (Sheldrick, 1997)'
_computing_structure_solution
;
S.Mackay, C.J.Gilmore, C.Edwards, M. Tremayne, N. Stuart, K.Shankland 
"maXus": a computer program for the solution and refinement of crystal 
structures from diffraction data University of Glasgow, Scotland, UK, 
Nonius BV, Delft, The Netherlands and MacScience Co. Ltd.,
Yokohama, Japan (1998)
;
_diffrn_ambient_temperature 230.0(1)
_diffrn_measured_fraction_theta_full 0.990
_diffrn_measured_fraction_theta_max 0.990
_diffrn_measurement_device_type KappaCCD
_diffrn_measurement_method CCD
_diffrn_radiation_monochromator graphite
_diffrn_radiation_source 'fine-focus sealed tube'
_diffrn_radiation_type MoK\a
_diffrn_radiation_wavelength 0.71070
_diffrn_reflns_av_R_equivalents 0.0000
_diffrn_reflns_av_sigmaI/netI 0.2592
_diffrn_reflns_limit_h_max 14
_diffrn_reflns_limit_h_min 0
_diffrn_reflns_limit_k_max 16
_diffrn_reflns_limit_k_min -16
_diffrn_reflns_limit_l_max 19
_diffrn_reflns_limit_l_min -17
_diffrn_reflns_number 8562
_diffrn_reflns_theta_full 25.05
_diffrn_reflns_theta_max 25.05
_diffrn_reflns_theta_min 1.38
_exptl_absorpt_coefficient_mu 0.516
_exptl_absorpt_correction_T_max 0.9502
_exptl_absorpt_correction_T_min 0.9266
_exptl_absorpt_correction_type none
_exptl_crystal_colour yellow
_exptl_crystal_density_diffrn 1.345
_exptl_crystal_density_method 'not measured'
_exptl_crystal_description prism
_exptl_crystal_F_000 1024
_exptl_crystal_size_max 0.15
_exptl_crystal_size_mid 0.12
_exptl_crystal_size_min 0.10
_refine_diff_density_max 0.456
_refine_diff_density_min -0.502
_refine_diff_density_rms 0.086
_refine_ls_extinction_coef 0.0011(7)
_refine_ls_extinction_expression Fc^*^=kFc[1+0.001xFc^2^\l^3^/sin(2\q)]^-1/4^
_refine_ls_extinction_method SHELXL
_refine_ls_goodness_of_fit_ref 0.872
_refine_ls_hydrogen_treatment constr
_refine_ls_matrix_type full
_refine_ls_number_parameters 605
_refine_ls_number_reflns 8562
_refine_ls_number_restraints 0
_refine_ls_restrained_S_all 0.872
_refine_ls_R_factor_all 0.2193
_refine_ls_R_factor_gt 0.0710
_refine_ls_shift/su_max 0.009
_refine_ls_shift/su_mean 0.001
_refine_ls_structure_factor_coef Fsqd
_refine_ls_weighting_details 'calc w=1/[\s^2^(Fo^2^)+(0.0828P)^2^+0.0000P] where P=(Fo^2^+2Fc^2^)/3'
_refine_ls_weighting_scheme calc
_refine_ls_wR_factor_gt 0.1502
_refine_ls_wR_factor_ref 0.2054
_reflns_number_gt 2882
_reflns_number_total 8562
_reflns_threshold_expression >2sigma(I)
_cod_data_source_file om801176a_si_004.cif
_cod_data_source_block tidips
_cod_database_code 4068953

loop_
_symmetry_equiv_pos_as_xyz
'x, y, z'
'-x, -y, -z'

loop_
_atom_site_label
_atom_site_type_symbol
_atom_site_fract_x
_atom_site_fract_y
_atom_site_fract_z
_atom_site_U_iso_or_equiv
_atom_site_adp_type
_atom_site_occupancy
_atom_site_symmetry_multiplicity
_atom_site_calc_flag
_atom_site_refinement_flags
Ti Ti 0.14161(14) 0.25544(10) 0.24285(9) 0.0497(5) Uani 1 1 d .
S1 S 0.3142(2) 0.24903(17) 0.09475(14) 0.0629(7) Uani 1 1 d .
S2 S 0.1560(2) 0.07103(15) 0.27429(13) 0.0522(6) Uani 1 1 d .
S3 S 0.04876(19) 0.24303(16) 0.41587(13) 0.0562(7) Uani 1 1 d .
S4 S 0.1891(2) 0.42881(15) 0.22965(14) 0.0557(6) Uani 1 1 d .
P1 P 0.2522(2) 0.17916(16) 0.02349(13) 0.0482(6) Uani 1 1 d .
P2 P 0.12545(19) 0.02980(15) 0.17131(13) 0.0453(6) Uani 1 1 d .
P3 P 0.2170(2) 0.22209(16) 0.41899(14) 0.0494(6) Uani 1 1 d .
P4 P 0.3246(2) 0.38015(15) 0.27648(14) 0.0481(6) Uani 1 1 d .
N1 N 0.1955(5) 0.0767(4) 0.0693(3) 0.0384(16) Uani 1 1 d .
N2 N 0.3145(5) 0.2689(4) 0.3254(3) 0.0442(17) Uani 1 1 d .
N3 N 0.0179(6) 0.2797(5) 0.2148(4) 0.0570(19) Uani 1 1 d .
C1 C 0.3781(7) 0.1583(6) -0.0773(5) 0.049(2) Uani 1 1 d .
C2 C 0.4362(7) 0.0661(7) -0.0817(6) 0.061(3) Uani 1 1 d .
H2 H 0.4105 0.0164 -0.0316 0.028(19) Uiso 1 1 calc R
C3 C 0.5330(9) 0.0446(10) -0.1593(7) 0.079(3) Uani 1 1 d .
H3 H 0.5691 -0.0194 -0.1628 0.14(5) Uiso 1 1 calc R
C4 C 0.5737(10) 0.1208(11) -0.2308(8) 0.087(4) Uani 1 1 d .
H4 H 0.6393 0.1084 -0.2828 0.15(5) Uiso 1 1 calc R
C5 C 0.5190(9) 0.2140(10) -0.2261(6) 0.083(3) Uani 1 1 d .
H5 H 0.5468 0.2650 -0.2746 0.12(4) Uiso 1 1 calc R
C6 C 0.4224(8) 0.2316(8) -0.1490(5) 0.067(3) Uani 1 1 d .
H6 H 0.3861 0.2954 -0.1457 0.08(3) Uiso 1 1 calc R
C7 C 0.1501(7) 0.2600(6) -0.0220(5) 0.048(2) Uani 1 1 d .
C8 C 0.1400(11) 0.3598(7) -0.0278(7) 0.082(3) Uani 1 1 d .
H8 H 0.1816 0.3894 -0.0010 0.12(4) Uiso 1 1 calc R
C9 C 0.0668(13) 0.4195(10) -0.0745(8) 0.103(4) Uani 1 1 d .
H9 H 0.0588 0.4877 -0.0768 0.16(5) Uiso 1 1 calc R
C10 C 0.0096(11) 0.3783(10) -0.1147(8) 0.093(4) Uani 1 1 d .
H10 H -0.0371 0.4183 -0.1460 0.17(6) Uiso 1 1 calc R
C11 C 0.0177(10) 0.2813(11) -0.1115(8) 0.097(4) Uani 1 1 d .
H11 H -0.0239 0.2531 -0.1393 0.29(11) Uiso 1 1 calc R
C12 C 0.0905(9) 0.2211(8) -0.0650(6) 0.074(3) Uani 1 1 d .
H12 H 0.0978 0.1531 -0.0638 0.12(4) Uiso 1 1 calc R
C13 C -0.0346(7) 0.0380(5) 0.1914(5) 0.047(2) Uani 1 1 d .
C14 C -0.0745(9) 0.0329(6) 0.1233(6) 0.068(3) Uani 1 1 d .
H14 H -0.0178 0.0292 0.0651 0.10(3) Uiso 1 1 calc R
C15 C -0.1963(9) 0.0330(7) 0.1374(7) 0.083(3) Uani 1 1 d .
H15 H -0.2208 0.0314 0.0884 0.09(3) Uiso 1 1 calc R
C16 C -0.2807(10) 0.0353(7) 0.2206(7) 0.085(3) Uani 1 1 d .
H16 H -0.3631 0.0325 0.2305 0.06(2) Uiso 1 1 calc R
C17 C -0.2432(10) 0.0421(9) 0.2899(7) 0.112(4) Uani 1 1 d .
H17 H -0.3008 0.0468 0.3476 0.11(4) Uiso 1 1 calc R
C18 C -0.1187(9) 0.0421(8) 0.2763(6) 0.084(3) Uani 1 1 d .
H18 H -0.0938 0.0448 0.3249 0.21(7) Uiso 1 1 calc R
C19 C 0.1660(7) -0.0991(6) 0.1827(5) 0.048(2) Uani 1 1 d .
C20 C 0.2456(8) -0.1404(6) 0.1085(6) 0.053(2) Uani 1 1 d .
H20 H 0.2742 -0.0999 0.0521 0.028(18) Uiso 1 1 calc R
C21 C 0.2839(9) -0.2392(6) 0.1153(7) 0.067(3) Uani 1 1 d .
H21 H 0.3395 -0.2656 0.0654 0.06(2) Uiso 1 1 calc R
C22 C 0.2375(9) -0.2963(7) 0.1977(8) 0.074(3) Uani 1 1 d .
H22 H 0.2621 -0.3634 0.2029 0.05(2) Uiso 1 1 calc R
C23 C 0.1579(10) -0.2621(7) 0.2726(8) 0.079(3) Uani 1 1 d .
H23 H 0.1273 -0.3036 0.3281 0.15(5) Uiso 1 1 calc R
C24 C 0.1242(8) -0.1629(7) 0.2626(6) 0.070(3) Uani 1 1 d .
H24 H 0.0695 -0.1375 0.3135 0.031(19) Uiso 1 1 calc R
C25 C 0.2642(8) 0.0946(5) 0.4351(5) 0.045(2) Uani 1 1 d .
C26 C 0.3851(8) 0.0624(6) 0.4053(5) 0.055(2) Uani 1 1 d .
H26 H 0.4430 0.1082 0.3730 0.027(17) Uiso 1 1 calc R
C27 C 0.4236(11) -0.0348(7) 0.4213(6) 0.073(3) Uani 1 1 d .
H27 H 0.5067 -0.0536 0.3994 0.10(4) Uiso 1 1 calc R
C28 C 0.3418(10) -0.1054(8) 0.4692(6) 0.071(3) Uani 1 1 d .
H28 H 0.3674 -0.1714 0.4822 0.14(5) Uiso 1 1 calc R
C29 C 0.2207(10) -0.0734(7) 0.4967(6) 0.066(3) Uani 1 1 d .
H29 H 0.1625 -0.1195 0.5266 0.10(3) Uiso 1 1 calc R
C30 C 0.1825(9) 0.0245(7) 0.4816(5) 0.063(3) Uani 1 1 d .
H30 H 0.0995 0.0435 0.5034 0.04(2) Uiso 1 1 calc R
C31 C 0.2214(8) 0.2660(6) 0.5155(5) 0.048(2) Uani 1 1 d .
C32 C 0.1333(11) 0.3236(9) 0.5639(7) 0.103(4) Uani 1 1 d .
H32 H 0.0639 0.3416 0.5480 0.10(4) Uiso 1 1 calc R
C33 C 0.1405(12) 0.3585(11) 0.6381(7) 0.124(5) Uani 1 1 d .
H33 H 0.0792 0.4019 0.6691 0.17(6) Uiso 1 1 calc R
C34 C 0.2382(13) 0.3281(10) 0.6638(7) 0.099(4) Uani 1 1 d .
H34 H 0.2413 0.3463 0.7161 0.13(4) Uiso 1 1 calc R
C35 C 0.3312(14) 0.2716(9) 0.6148(9) 0.112(4) Uani 1 1 d .
H35 H 0.4007 0.2528 0.6304 0.15(6) Uiso 1 1 calc R
C36 C 0.3195(12) 0.2420(8) 0.5390(8) 0.106(4) Uani 1 1 d .
H36 H 0.3838 0.2039 0.5038 0.19(6) Uiso 1 1 calc R
C37 C 0.3311(8) 0.4636(6) 0.3481(5) 0.047(2) Uani 1 1 d .
C38 C 0.2282(10) 0.5108(7) 0.3994(6) 0.078(3) Uani 1 1 d .
H38 H 0.1527 0.5027 0.3964 0.08(3) Uiso 1 1 calc R
C39 C 0.2370(14) 0.5723(8) 0.4572(7) 0.106(4) Uani 1 1 d .
H39 H 0.1667 0.6047 0.4927 0.11(4) Uiso 1 1 calc R
C40 C 0.3437(15) 0.5844(9) 0.4614(9) 0.103(4) Uani 1 1 d .
H40 H 0.3484 0.6252 0.4999 0.17(6) Uiso 1 1 calc R
C41 C 0.4448(13) 0.5382(8) 0.4108(8) 0.102(4) Uani 1 1 d .
H41 H 0.5200 0.5476 0.4136 0.06(3) Uiso 1 1 calc R
C42 C 0.4395(10) 0.4773(7) 0.3551(6) 0.076(3) Uani 1 1 d .
H42 H 0.5109 0.4446 0.3212 0.06(3) Uiso 1 1 calc R
C43 C 0.4664(7) 0.3869(6) 0.1864(5) 0.045(2) Uani 1 1 d .
C44 C 0.5512(8) 0.3087(6) 0.1755(5) 0.054(2) Uani 1 1 d .
H44 H 0.5331 0.2498 0.2160 0.028(17) Uiso 1 1 calc R
C45 C 0.6629(9) 0.3144(8) 0.1061(6) 0.067(3) Uani 1 1 d .
H45 H 0.7188 0.2596 0.0990 0.15(5) Uiso 1 1 calc R
C46 C 0.6900(8) 0.3986(9) 0.0497(7) 0.076(3) Uani 1 1 d .
H46 H 0.7660 0.4037 0.0035 0.04(2) Uiso 1 1 calc R
C47 C 0.6069(10) 0.4774(8) 0.0592(6) 0.087(3) Uani 1 1 d .
H47 H 0.6262 0.5362 0.0186 0.05(2) Uiso 1 1 calc R
C48 C 0.4965(9) 0.4720(7) 0.1268(6) 0.073(3) Uani 1 1 d .
H48 H 0.4409 0.5270 0.1325 0.10(3) Uiso 1 1 calc R
C49 C -0.0964(9) 0.3067(8) 0.2003(7) 0.073(3) Uani 1 1 d .
H49A H -0.1276 0.2481 0.1942 0.16(5) Uiso 1 1 calc R
H49B H -0.0827 0.3526 0.1436 0.12(4) Uiso 1 1 calc R
C50 C -0.1902(11) 0.3532(15) 0.2764(11) 0.144(6) Uani 1 1 d .
H50A H -0.2645 0.3698 0.2633 0.10(3) Uiso 1 1 calc R
H50B H -0.1606 0.4121 0.2820 0.5(2) Uiso 1 1 calc R
H50C H -0.2057 0.3076 0.3326 0.23(9) Uiso 1 1 calc R

loop_
_atom_site_aniso_label
_atom_site_aniso_U_11
_atom_site_aniso_U_22
_atom_site_aniso_U_33
_atom_site_aniso_U_23
_atom_site_aniso_U_13
_atom_site_aniso_U_12
Ti 0.0485(11) 0.0542(10) 0.0503(9) -0.0115(7) -0.0194(8) -0.0060(8)
S1 0.0596(16) 0.0771(17) 0.0556(13) -0.0176(12) -0.0137(12) -0.0246(13)
S2 0.0568(15) 0.0561(14) 0.0513(12) -0.0100(10) -0.0265(11) -0.0054(11)
S3 0.0469(15) 0.0707(16) 0.0533(13) -0.0191(11) -0.0144(11) -0.0073(12)
S4 0.0580(16) 0.0487(14) 0.0687(14) -0.0095(11) -0.0322(12) -0.0024(11)
P1 0.0421(14) 0.0551(15) 0.0493(13) -0.0130(11) -0.0155(11) -0.0043(11)
P2 0.0418(14) 0.0474(14) 0.0505(13) -0.0086(10) -0.0206(11) -0.0016(11)
P3 0.0454(15) 0.0549(15) 0.0487(13) -0.0059(11) -0.0174(11) -0.0071(11)
P4 0.0464(15) 0.0460(14) 0.0510(13) -0.0075(10) -0.0158(11) -0.0035(11)
N1 0.050(4) 0.026(3) 0.040(3) 0.003(3) -0.018(3) -0.012(3)
N2 0.042(4) 0.036(4) 0.037(3) 0.010(3) 0.002(3) -0.009(3)
N3 0.055(5) 0.060(5) 0.075(5) -0.002(4) -0.049(4) 0.000(4)
C1 0.039(5) 0.061(6) 0.049(5) -0.010(4) -0.019(4) 0.002(5)
C2 0.032(5) 0.091(8) 0.055(6) -0.011(6) -0.006(5) -0.008(5)
C3 0.058(7) 0.107(10) 0.090(8) -0.051(7) -0.032(7) 0.008(7)
C4 0.055(8) 0.160(13) 0.061(7) -0.030(8) -0.033(7) -0.002(8)
C5 0.049(7) 0.149(11) 0.038(6) 0.004(7) -0.011(5) -0.007(7)
C6 0.058(7) 0.092(8) 0.048(6) 0.005(5) -0.024(5) 0.004(6)
C7 0.041(5) 0.055(6) 0.045(5) -0.013(4) -0.007(4) -0.002(4)
C8 0.120(10) 0.039(6) 0.087(7) -0.021(6) -0.037(7) 0.013(6)
C9 0.138(13) 0.065(9) 0.089(9) -0.009(7) -0.036(8) 0.036(8)
C10 0.076(9) 0.090(10) 0.078(8) 0.003(8) -0.003(7) 0.028(8)
C11 0.069(8) 0.118(11) 0.101(8) 0.026(8) -0.051(7) -0.003(8)
C12 0.073(8) 0.054(7) 0.099(8) 0.007(5) -0.046(6) 0.002(5)
C13 0.044(6) 0.057(5) 0.046(5) -0.018(4) -0.017(4) -0.008(4)
C14 0.047(6) 0.096(8) 0.062(6) -0.031(5) -0.012(5) 0.001(5)
C15 0.051(7) 0.138(10) 0.074(7) -0.030(6) -0.029(6) -0.015(7)
C16 0.055(8) 0.129(10) 0.083(8) -0.036(7) -0.024(6) -0.018(6)
C17 0.044(7) 0.223(15) 0.070(7) -0.055(8) -0.004(6) -0.019(8)
C18 0.044(7) 0.158(11) 0.058(6) -0.033(6) -0.017(5) -0.010(6)
C19 0.043(5) 0.058(6) 0.043(5) -0.014(4) -0.014(4) 0.002(4)
C20 0.061(6) 0.039(5) 0.065(6) 0.009(4) -0.033(5) -0.015(5)
C21 0.085(8) 0.048(6) 0.071(6) -0.017(5) -0.035(6) 0.014(5)
C22 0.079(8) 0.029(6) 0.127(9) -0.007(6) -0.056(7) 0.006(5)
C23 0.102(9) 0.040(6) 0.093(8) 0.001(6) -0.040(7) 0.002(6)
C24 0.069(7) 0.080(8) 0.052(6) -0.004(5) -0.011(5) -0.014(6)
C25 0.042(6) 0.045(5) 0.048(5) -0.008(4) -0.011(4) -0.014(4)
C26 0.064(7) 0.046(6) 0.049(5) 0.006(4) -0.014(5) -0.020(5)
C27 0.079(9) 0.053(7) 0.074(6) 0.004(5) -0.019(6) -0.009(6)
C28 0.080(8) 0.061(8) 0.074(7) 0.000(5) -0.041(6) 0.009(6)
C29 0.088(9) 0.045(6) 0.073(6) 0.012(5) -0.043(6) -0.020(6)
C30 0.062(8) 0.086(8) 0.052(5) -0.016(5) -0.028(5) -0.008(6)
C31 0.028(5) 0.069(6) 0.053(5) -0.002(4) -0.026(4) -0.004(4)
C32 0.048(8) 0.191(13) 0.075(7) -0.066(8) -0.008(6) 0.008(7)
C33 0.071(9) 0.228(16) 0.091(9) -0.090(10) -0.017(8) -0.002(10)
C34 0.092(11) 0.154(13) 0.065(8) -0.015(7) -0.029(7) -0.048(9)
C35 0.103(11) 0.131(12) 0.139(12) -0.055(9) -0.078(10) 0.022(9)
C36 0.125(11) 0.101(9) 0.129(10) -0.076(8) -0.070(9) 0.029(8)
C37 0.041(5) 0.051(5) 0.053(5) -0.004(4) -0.026(4) 0.003(4)
C38 0.060(8) 0.099(8) 0.078(7) -0.037(6) -0.028(6) 0.027(6)
C39 0.132(12) 0.115(10) 0.086(8) -0.071(7) -0.051(8) 0.054(9)
C40 0.139(14) 0.095(10) 0.107(9) -0.030(8) -0.076(10) -0.002(9)
C41 0.113(11) 0.097(9) 0.125(10) -0.042(8) -0.054(9) -0.038(8)
C42 0.059(7) 0.093(8) 0.094(7) -0.034(6) -0.042(6) 0.006(6)
C43 0.031(5) 0.046(5) 0.059(5) 0.000(4) -0.023(4) 0.001(4)
C44 0.056(6) 0.045(5) 0.055(5) 0.013(4) -0.020(5) -0.016(5)
C45 0.050(7) 0.083(8) 0.065(6) -0.015(6) -0.016(5) -0.005(6)
C46 0.026(6) 0.112(9) 0.078(7) -0.026(7) 0.004(5) -0.016(6)
C47 0.073(8) 0.083(8) 0.072(7) 0.008(6) 0.008(6) -0.023(7)
C48 0.063(7) 0.051(6) 0.081(7) -0.001(5) -0.002(6) -0.001(6)
C49 0.074(8) 0.075(7) 0.089(8) -0.010(6) -0.058(6) 0.011(6)
C50 0.049(8) 0.239(17) 0.164(15) -0.102(15) -0.054(9) 0.068(9)

loop_
_atom_type_symbol
_atom_type_description
_atom_type_scat_dispersion_real
_atom_type_scat_dispersion_imag
_atom_type_scat_source
Ti Ti 0.2776 0.4457 'International Tables Vol C Tables 4.2.6.8 and 6.1.1.4'
P P 0.1023 0.0942 'International Tables Vol C Tables 4.2.6.8 and 6.1.1.4'
S S 0.1246 0.1234 'International Tables Vol C Tables 4.2.6.8 and 6.1.1.4'
C C 0.0033 0.0016 'International Tables Vol C Tables 4.2.6.8 and 6.1.1.4'
H H 0.0000 0.0000 'International Tables Vol C Tables 4.2.6.8 and 6.1.1.4'
N N 0.0061 0.0033 'International Tables Vol C Tables 4.2.6.8 and 6.1.1.4'

loop_
_geom_angle_atom_site_label_1
_geom_angle_atom_site_label_2
_geom_angle_atom_site_label_3
_geom_angle
N3 Ti S4 98.0(2)
N3 Ti S2 101.9(2)
S4 Ti S2 160.05(10)
N3 Ti S1 104.9(2)
S4 Ti S1 86.97(8)
S2 Ti S1 89.20(8)
N3 Ti S3 101.0(2)
S4 Ti S3 90.14(8)
S2 Ti S3 84.82(8)
S1 Ti S3 154.17(10)
P1 S1 Ti 104.78(11)
P2 S2 Ti 104.96(11)
P3 S3 Ti 88.02(10)
P4 S4 Ti 90.02(10)
N1 P1 C7 110.0(3)
N1 P1 C1 106.9(4)
C7 P1 C1 102.2(4)
N1 P1 S1 118.9(2)
C7 P1 S1 110.5(3)
C1 P1 S1 106.9(3)
N1 P2 C19 107.6(3)
N1 P2 C13 109.4(3)
C19 P2 C13 103.9(4)
N1 P2 S2 120.3(2)
C19 P2 S2 103.8(3)
C13 P2 S2 110.4(3)
N2 P3 C25 105.5(3)
N2 P3 C31 113.0(3)
C25 P3 C31 104.7(4)
N2 P3 S3 112.0(3)
C25 P3 S3 111.6(3)
C31 P3 S3 109.8(3)
N2 P4 C43 107.2(3)
N2 P4 C37 113.4(3)
C43 P4 C37 104.4(4)
N2 P4 S4 112.4(3)
C43 P4 S4 110.6(3)
C37 P4 S4 108.6(3)
P1 N1 P2 133.5(3)
P4 N2 P3 129.6(4)
C49 N3 Ti 172.8(6)
C6 C1 C2 118.1(8)
C6 C1 P1 122.8(7)
C2 C1 P1 119.0(6)
C1 C2 C3 121.7(9)
C1 C2 H2 119.1
C3 C2 H2 119.1
C4 C3 C2 118.0(11)
C4 C3 H3 121.0
C2 C3 H3 121.0
C5 C4 C3 120.8(11)
C5 C4 H4 119.6
C3 C4 H4 119.6
C4 C5 C6 119.3(11)
C4 C5 H5 120.4
C6 C5 H5 120.4
C1 C6 C5 121.9(10)
C1 C6 H6 119.0
C5 C6 H6 119.0
C8 C7 C12 117.2(10)
C8 C7 P1 124.3(8)
C12 C7 P1 117.9(7)
C7 C8 C9 120.6(11)
C7 C8 H8 119.7
C9 C8 H8 119.7
C10 C9 C8 120.1(13)
C10 C9 H9 120.0
C8 C9 H9 120.0
C9 C10 C11 121.4(15)
C9 C10 H10 119.3
C11 C10 H10 119.3
C10 C11 C12 118.9(14)
C10 C11 H11 120.5
C12 C11 H11 120.5
C7 C12 C11 121.8(11)
C7 C12 H12 119.1
C11 C12 H12 119.1
C14 C13 C18 118.3(8)
C14 C13 P2 120.1(6)
C18 C13 P2 121.4(7)
C13 C14 C15 121.8(8)
C13 C14 H14 119.1
C15 C14 H14 119.1
C16 C15 C14 121.0(10)
C16 C15 H15 119.5
C14 C15 H15 119.5
C15 C16 C17 118.4(10)
C15 C16 H16 120.8
C17 C16 H16 120.8
C16 C17 C18 121.0(10)
C16 C17 H17 119.5
C18 C17 H17 119.5
C13 C18 C17 119.4(9)
C13 C18 H18 120.3
C17 C18 H18 120.3
C24 C19 C20 116.0(8)
C24 C19 P2 123.7(6)
C20 C19 P2 120.3(6)
C21 C20 C19 122.2(8)
C21 C20 H20 118.9
C19 C20 H20 118.9
C22 C21 C20 117.3(9)
C22 C21 H21 121.4
C20 C21 H21 121.4
C23 C22 C21 124.0(9)
C23 C22 H22 118.0
C21 C22 H22 118.0
C22 C23 C24 116.4(10)
C22 C23 H23 121.8
C24 C23 H23 121.8
C19 C24 C23 124.0(9)
C19 C24 H24 118.0
C23 C24 H24 118.0
C30 C25 C26 116.8(8)
C30 C25 P3 121.8(7)
C26 C25 P3 121.4(6)
C27 C26 C25 122.2(8)
C27 C26 H26 118.9
C25 C26 H26 118.9
C26 C27 C28 121.2(11)
C26 C27 H27 119.4
C28 C27 H27 119.4
C29 C28 C27 116.5(10)
C29 C28 H28 121.7
C27 C28 H28 121.7
C28 C29 C30 122.1(9)
C28 C29 H29 119.0
C30 C29 H29 119.0
C25 C30 C29 121.2(10)
C25 C30 H30 119.4
C29 C30 H30 119.4
C32 C31 C36 117.7(10)
C32 C31 P3 123.7(8)
C36 C31 P3 118.6(8)
C31 C32 C33 122.3(12)
C31 C32 H32 118.8
C33 C32 H32 118.8
C34 C33 C32 118.6(13)
C34 C33 H33 120.7
C32 C33 H33 120.7
C35 C34 C33 120.7(12)
C35 C34 H34 119.7
C33 C34 H34 119.7
C34 C35 C36 117.5(13)
C34 C35 H35 121.3
C36 C35 H35 121.3
C31 C36 C35 123.0(12)
C31 C36 H36 118.5
C35 C36 H36 118.5
C38 C37 C42 118.3(9)
C38 C37 P4 121.0(7)
C42 C37 P4 120.6(7)
C37 C38 C39 119.1(11)
C37 C38 H38 120.5
C39 C38 H38 120.5
C40 C39 C38 120.8(12)
C40 C39 H39 119.6
C38 C39 H39 119.6
C39 C40 C41 120.1(13)
C39 C40 H40 120.0
C41 C40 H40 120.0
C40 C41 C42 120.7(12)
C40 C41 H41 119.6
C42 C41 H41 119.6
C41 C42 C37 121.0(10)
C41 C42 H42 119.5
C37 C42 H42 119.5
C48 C43 C44 117.5(8)
C48 C43 P4 120.7(7)
C44 C43 P4 121.7(6)
C43 C44 C45 121.8(8)
C43 C44 H44 119.1
C45 C44 H44 119.1
C46 C45 C44 119.2(10)
C46 C45 H45 120.4
C44 C45 H45 120.4
C45 C46 C47 120.0(9)
C45 C46 H46 120.0
C47 C46 H46 120.0
C48 C47 C46 121.0(10)
C48 C47 H47 119.5
C46 C47 H47 119.5
C47 C48 C43 120.4(9)
C47 C48 H48 119.8
C43 C48 H48 119.8
N3 C49 C50 112.9(8)
N3 C49 H49A 109.0
C50 C49 H49A 109.0
N3 C49 H49B 109.0
C50 C49 H49B 109.0
H49A C49 H49B 107.8
C49 C50 H50A 109.5
C49 C50 H50B 109.5
H50A C50 H50B 109.5
C49 C50 H50C 109.5
H50A C50 H50C 109.5
H50B C50 H50C 109.5

loop_
_geom_bond_atom_site_label_1
_geom_bond_atom_site_label_2
_geom_bond_distance
Ti N3 1.667(7)
Ti S4 2.514(2)
Ti S2 2.522(3)
Ti S1 2.525(3)
Ti S3 2.573(2)
S1 P1 2.017(3)
S2 P2 2.020(3)
S3 P3 2.002(3)
S4 P4 2.004(3)
P1 N1 1.591(5)
P1 C7 1.800(9)
P1 C1 1.805(8)
P2 N1 1.596(5)
P2 C19 1.792(8)
P2 C13 1.804(8)
P3 N2 1.609(5)
P3 C25 1.792(8)
P3 C31 1.798(8)
P4 N2 1.597(5)
P4 C43 1.780(7)
P4 C37 1.821(8)
N3 C49 1.450(10)
C1 C6 1.377(10)
C1 C2 1.379(10)
C2 C3 1.408(11)
C2 H2 0.9400
C3 C4 1.394(13)
C3 H3 0.9400
C4 C5 1.378(13)
C4 H4 0.9400
C5 C6 1.388(11)
C5 H5 0.9400
C6 H6 0.9400
C7 C8 1.373(10)
C7 C12 1.374(11)
C8 C9 1.433(14)
C8 H8 0.9400
C9 C10 1.337(15)
C9 H9 0.9400
C10 C11 1.339(14)
C10 H10 0.9400
C11 C12 1.429(13)
C11 H11 0.9400
C12 H12 0.9400
C13 C14 1.360(11)
C13 C18 1.375(10)
C14 C15 1.384(12)
C14 H14 0.9400
C15 C16 1.353(11)
C15 H15 0.9400
C16 C17 1.368(12)
C16 H16 0.9400
C17 C18 1.417(12)
C17 H17 0.9400
C18 H18 0.9400
C19 C24 1.378(10)
C19 C20 1.397(10)
C20 C21 1.391(10)
C20 H20 0.9400
C21 C22 1.366(11)
C21 H21 0.9400
C22 C23 1.361(12)
C22 H22 0.9400
C23 C24 1.385(11)
C23 H23 0.9400
C24 H24 0.9400
C25 C30 1.381(10)
C25 C26 1.383(11)
C26 C27 1.378(11)
C26 H26 0.9400
C27 C28 1.389(12)
C27 H27 0.9400
C28 C29 1.383(12)
C28 H28 0.9400
C29 C30 1.384(11)
C29 H29 0.9400
C30 H30 0.9400
C31 C32 1.334(11)
C31 C36 1.337(13)
C32 C33 1.409(13)
C32 H32 0.9400
C33 C34 1.361(15)
C33 H33 0.9400
C34 C35 1.358(14)
C34 H34 0.9400
C35 C36 1.419(13)
C35 H35 0.9400
C36 H36 0.9400
C37 C38 1.370(11)
C37 C42 1.377(11)
C38 C39 1.423(12)
C38 H38 0.9400
C39 C40 1.331(15)
C39 H39 0.9400
C40 C41 1.346(15)
C40 H40 0.9400
C41 C42 1.374(12)
C41 H41 0.9400
C42 H42 0.9400
C43 C48 1.371(10)
C43 C44 1.374(10)
C44 C45 1.390(11)
C44 H44 0.9400
C45 C46 1.334(12)
C45 H45 0.9400
C46 C47 1.370(12)
C46 H46 0.9400
C47 C48 1.367(11)
C47 H47 0.9400
C48 H48 0.9400
C49 C50 1.513(12)
C49 H49A 0.9800
C49 H49B 0.9800
C50 H50A 0.9700
C50 H50B 0.9700
C50 H50C 0.9700

loop_
_geom_torsion_atom_site_label_1
_geom_torsion_atom_site_label_2
_geom_torsion_atom_site_label_3
_geom_torsion_atom_site_label_4
_geom_torsion
N3 Ti S1 P1 -40.1(3)
S4 Ti S1 P1 -137.57(13)
S2 Ti S1 P1 62.01(13)
S3 Ti S1 P1 138.36(19)
N3 Ti S2 P2 44.9(3)
S4 Ti S2 P2 -139.0(2)
S1 Ti S2 P2 -60.15(12)
S3 Ti S2 P2 145.01(12)
N3 Ti S3 P3 -177.4(2)
S4 Ti S3 P3 -79.23(11)
S2 Ti S3 P3 81.45(10)
S1 Ti S3 P3 4.1(2)
N3 Ti S4 P4 175.0(2)
S2 Ti S4 P4 -1.2(3)
S1 Ti S4 P4 -80.41(11)
S3 Ti S4 P4 73.91(11)
Ti S1 P1 N1 -51.8(3)
Ti S1 P1 C7 76.8(3)
Ti S1 P1 C1 -172.8(3)
Ti S2 P2 N1 48.4(3)
Ti S2 P2 C19 168.7(3)
Ti S2 P2 C13 -80.5(3)
Ti S3 P3 N2 25.4(2)
Ti S3 P3 C25 -92.7(3)
Ti S3 P3 C31 151.7(3)
Ti S4 P4 N2 -17.0(2)
Ti S4 P4 C43 102.8(3)
Ti S4 P4 C37 -143.2(3)
C7 P1 N1 P2 -99.3(6)
C1 P1 N1 P2 150.5(5)
S1 P1 N1 P2 29.5(7)
C19 P2 N1 P1 -146.1(5)
C13 P2 N1 P1 101.6(6)
S2 P2 N1 P1 -27.7(7)
C43 P4 N2 P3 169.8(5)
C37 P4 N2 P3 55.2(6)
S4 P4 N2 P3 -68.5(5)
C25 P3 N2 P4 -177.4(5)
C31 P3 N2 P4 -63.5(6)
S3 P3 N2 P4 61.0(5)
N1 P1 C1 C6 157.1(7)
C7 P1 C1 C6 41.6(8)
S1 P1 C1 C6 -74.5(7)
N1 P1 C1 C2 -25.7(8)
C7 P1 C1 C2 -141.2(7)
S1 P1 C1 C2 102.7(7)
C6 C1 C2 C3 -4.3(12)
P1 C1 C2 C3 178.4(6)
C1 C2 C3 C4 3.4(13)
C2 C3 C4 C5 -1.3(14)
C3 C4 C5 C6 0.1(15)
C2 C1 C6 C5 3.0(13)
P1 C1 C6 C5 -179.8(7)
C4 C5 C6 C1 -1.0(15)
N1 P1 C7 C8 148.9(7)
C1 P1 C7 C8 -97.8(7)
S1 P1 C7 C8 15.6(7)
N1 P1 C7 C12 -40.5(7)
C1 P1 C7 C12 72.8(7)
S1 P1 C7 C12 -173.8(6)
C12 C7 C8 C9 2.0(13)
P1 C7 C8 C9 172.7(7)
C7 C8 C9 C10 -1.6(17)
C8 C9 C10 C11 1.0(18)
C9 C10 C11 C12 -1.0(17)
C8 C7 C12 C11 -2.0(13)
P1 C7 C12 C11 -173.3(7)
C10 C11 C12 C7 1.5(15)
N1 P2 C13 C14 32.2(8)
C19 P2 C13 C14 -82.6(7)
S2 P2 C13 C14 166.7(6)
N1 P2 C13 C18 -152.8(7)
C19 P2 C13 C18 92.5(8)
S2 P2 C13 C18 -18.2(8)
C18 C13 C14 C15 0.8(14)
P2 C13 C14 C15 176.0(7)
C13 C14 C15 C16 -1.9(16)
C14 C15 C16 C17 2.9(16)
C15 C16 C17 C18 -2.8(18)
C14 C13 C18 C17 -0.8(15)
P2 C13 C18 C17 -175.9(8)
C16 C17 C18 C13 1.8(18)
N1 P2 C19 C24 178.6(7)
C13 P2 C19 C24 -65.4(8)
S2 P2 C19 C24 50.1(8)
N1 P2 C19 C20 -0.5(8)
C13 P2 C19 C20 115.5(7)
S2 P2 C19 C20 -129.0(6)
C24 C19 C20 C21 -2.2(12)
P2 C19 C20 C21 176.9(7)
C19 C20 C21 C22 2.1(13)
C20 C21 C22 C23 -0.7(15)
C21 C22 C23 C24 -0.4(15)
C20 C19 C24 C23 1.0(13)
P2 C19 C24 C23 -178.1(7)
C22 C23 C24 C19 0.2(15)
N2 P3 C25 C30 -150.7(6)
C31 P3 C25 C30 89.8(7)
S3 P3 C25 C30 -28.9(7)
N2 P3 C25 C26 32.5(8)
C31 P3 C25 C26 -87.0(7)
S3 P3 C25 C26 154.3(6)
C30 C25 C26 C27 -0.5(12)
P3 C25 C26 C27 176.5(6)
C25 C26 C27 C28 -0.4(13)
C26 C27 C28 C29 2.2(13)
C27 C28 C29 C30 -3.2(13)
C26 C25 C30 C29 -0.5(12)
P3 C25 C30 C29 -177.4(6)
C28 C29 C30 C25 2.4(13)
N2 P3 C31 C32 111.4(8)
C25 P3 C31 C32 -134.3(8)
S3 P3 C31 C32 -14.4(9)
N2 P3 C31 C36 -66.8(9)
C25 P3 C31 C36 47.6(9)
S3 P3 C31 C36 167.5(7)
C36 C31 C32 C33 -0.5(16)
P3 C31 C32 C33 -178.6(9)
C31 C32 C33 C34 -3.4(18)
C32 C33 C34 C35 5.2(19)
C33 C34 C35 C36 -3.0(19)
C32 C31 C36 C35 2.8(16)
P3 C31 C36 C35 -179.0(9)
C34 C35 C36 C31 -1.1(19)
N2 P4 C37 C38 -92.5(8)
C43 P4 C37 C38 151.2(7)
S4 P4 C37 C38 33.2(8)
N2 P4 C37 C42 84.7(8)
C43 P4 C37 C42 -31.6(8)
S4 P4 C37 C42 -149.6(6)
C42 C37 C38 C39 0.3(14)
P4 C37 C38 C39 177.5(7)
C37 C38 C39 C40 0.3(17)
C38 C39 C40 C41 0(2)
C39 C40 C41 C42 -1(2)
C40 C41 C42 C37 1.3(17)
C38 C37 C42 C41 -1.1(14)
P4 C37 C42 C41 -178.3(8)
N2 P4 C43 C48 174.2(7)
C37 P4 C43 C48 -65.3(7)
S4 P4 C43 C48 51.4(7)
N2 P4 C43 C44 -7.9(8)
C37 P4 C43 C44 112.6(7)
S4 P4 C43 C44 -130.7(6)
C48 C43 C44 C45 -0.9(12)
P4 C43 C44 C45 -178.8(6)
C43 C44 C45 C46 1.6(13)
C44 C45 C46 C47 -1.6(14)
C45 C46 C47 C48 1.0(16)
C46 C47 C48 C43 -0.4(15)
C44 C43 C48 C47 0.3(13)
P4 C43 C48 C47 178.3(7)
